data_2204440
loop_
_publ_author_name
'Cun-Jin Xu'
'Hui Yang'
'Fei Xie'
'Xing-zhong Guo'

_publ_section_title
<i>catena</i>-Poly[[bis(1,10-phenanthroline)samarium]-di-\m-2-hydroxybenzoato-sodium-di-\m-2-hydroxybenzoato]
_journal_issue 11
_journal_name_full 'Acta Crystallographica Section E'
_journal_page_first m1627
_journal_page_last m1629
_journal_paper_doi 10.1107/S1600536804025346
_journal_volume 60
_journal_year 2004
_chemical_formula_iupac '[Na Sm (C7 H5 O3)4 (C12 H8 N2)2]'
_chemical_formula_moiety 'C52 H36 N4 Na O12 Sm'
_chemical_formula_sum 'C52 H36 N4 Na O12 Sm'
_chemical_formula_weight 1082.27
_chemical_melting_point .524E-305
_chemical_name_systematic
;
catena-Poly[[bis(1,10-phenanthroline)samarium]-di-\m-
2-hydroxybenzoato-sodium-di-\m-2-hydroxybenzoato]
;
_space_group_IT_number 15
_symmetry_cell_setting monoclinic
_symmetry_space_group_name_Hall '-C 2yc'
_symmetry_space_group_name_H-M 'C 1 2/c 1'
_audit_creation_method 'by CrystalStructure v3.5.1'
_cell_angle_alpha 90
_cell_angle_beta 132.4010(8)
_cell_angle_gamma 90
_cell_formula_units_Z 4
_cell_length_a 28.4989(7)
_cell_length_b 9.3347(2)
_cell_length_c 22.7954(5)
_cell_measurement_reflns_used 17110
_cell_measurement_temperature 295.0(10)
_cell_measurement_theta_max 27.5
_cell_measurement_theta_min 2.4
_cell_volume 4478.09(18)
_computing_cell_refinement PROCESS-AUTO
_computing_data_collection 'PROCESS-AUTO (Rigaku/MSC, 2004)'
_computing_data_reduction 'CrystalStructure (Rigaku/MSC, 2004)'
_computing_publication_material CrystalStructure
_computing_structure_refinement 'CRYSTALS (Watkin et al., 1996)'
_computing_structure_solution 'SIR97 (Altomare et al., 1999)'
_diffrn_detector_area_resol_mean 10.00
_diffrn_measured_fraction_theta_full 0.9981
_diffrn_measured_fraction_theta_max 0.9971
_diffrn_measurement_device_type 'Rigaku R-AXIS RAPID'
_diffrn_measurement_method \w
_diffrn_radiation_type MoK\a
_diffrn_radiation_wavelength 0.7107
_diffrn_reflns_av_R_equivalents 0.037
_diffrn_reflns_limit_h_max 36
_diffrn_reflns_limit_h_min -36
_diffrn_reflns_limit_k_max 12
_diffrn_reflns_limit_k_min -12
_diffrn_reflns_limit_l_max 29
_diffrn_reflns_limit_l_min -29
_diffrn_reflns_number 20367
_diffrn_reflns_theta_full 25.20
_diffrn_reflns_theta_max 27.48
_diffrn_standards_decay_% 0
_diffrn_standards_interval_time 0
_diffrn_standards_number 0
_exptl_absorpt_coefficient_mu 1.397
_exptl_absorpt_correction_T_max 0.811
_exptl_absorpt_correction_T_min 0.687
_exptl_absorpt_correction_type multi-scan
_exptl_absorpt_process_details '(ABSCOR; Higashi, 1995)'
_exptl_crystal_colour colorless
_exptl_crystal_density_diffrn 1.605
_exptl_crystal_density_method 'not measured'
_exptl_crystal_description chunk
_exptl_crystal_F_000 2180.00
_exptl_crystal_size_max 0.21
_exptl_crystal_size_mid 0.20
_exptl_crystal_size_min 0.15
_refine_diff_density_max 0.42
_refine_diff_density_min -0.32
_refine_ls_extinction_method none
_refine_ls_goodness_of_fit_ref 1.007
_refine_ls_hydrogen_treatment constr
_refine_ls_number_parameters 317
_refine_ls_number_reflns 3612
_refine_ls_R_factor_gt 0.0210
_refine_ls_shift/su_max 0.000
_refine_ls_structure_factor_coef Fsqd
_refine_ls_weighting_details 'w = 1/[0.0002Fo^2^ + \s(Fo^2^)]/(4Fo^2^)'
_refine_ls_weighting_scheme calc
_refine_ls_wR_factor_ref 0.0450
_reflns_number_gt 3612
_reflns_number_total 5126
_reflns_threshold_expression F^2^>2\s(F^2^)
_cod_data_source_file bt6538.cif
_cod_data_source_block I
_cod_original_cell_volume 4478.1(2)
_cod_original_sg_symbol_H-M 'C 2/c'
_cod_database_code 2204440
_cod_database_fobs_code 2204440

loop_
_symmetry_equiv_pos_site_id
_symmetry_equiv_pos_as_xyz
1 +X,+Y,+Z
2 -X,+Y,1/2-Z
3 -X,-Y,-Z
4 +X,-Y,1/2+Z
5 1/2+X,1/2+Y,+Z
6 1/2-X,1/2+Y,1/2-Z
7 1/2-X,1/2-Y,-Z
8 1/2+X,1/2-Y,1/2+Z

loop_
_atom_site_label
_atom_site_fract_x
_atom_site_fract_y
_atom_site_fract_z
_atom_site_U_iso_or_equiv
_atom_site_adp_type
_atom_site_calc_flag
_atom_site_refinement_flags
_atom_site_occupancy
_atom_site_type_symbol
Sm1 0.5000 0.66665(2) 0.2500 0.02974(4) Uani d S 1.00 Sm
Na1 0.5000 0.18960(10) 0.2500 0.0479(4) Uani d S 1.00 Na
O1 0.46775(7) 0.4943(2) 0.28970(10) 0.0549(5) Uani d . 1.00 O
O2 0.41453(9) 0.2915(2) 0.23230(10) 0.0596(6) Uani d . 1.00 O
O3 0.30188(9) 0.2739(2) 0.17990(10) 0.0667(6) Uani d . 1.00 O
O4 0.52592(8) 0.8342(2) 0.33990(10) 0.0550(5) Uani d . 1.00 O
O5 0.54180(10) 1.0662(2) 0.36630(10) 0.0637(6) Uani d . 1.00 O
O6 0.57290(10) 1.1596(2) 0.49410(10) 0.0771(7) Uani d . 1.00 O
N1 0.60585(8) 0.5509(2) 0.38440(10) 0.0384(5) Uani d . 1.00 N
N2 0.61138(8) 0.7673(2) 0.30840(10) 0.0374(5) Uani d . 1.00 N
C1 0.60590(10) 0.4520(3) 0.42620(10) 0.0510(7) Uani d . 1.00 C
C2 0.65930(10) 0.3757(3) 0.4890(2) 0.0626(8) Uani d . 1.00 C
C3 0.71520(10) 0.3998(3) 0.50790(10) 0.0592(8) Uani d . 1.00 C
C4 0.71850(10) 0.5030(3) 0.46650(10) 0.0483(7) Uani d . 1.00 C
C5 0.77640(10) 0.5362(3) 0.4854(2) 0.0615(8) Uani d . 1.00 C
C6 0.77900(10) 0.6411(3) 0.4481(2) 0.0607(8) Uani d . 1.00 C
C7 0.72400(10) 0.7242(3) 0.38780(10) 0.0455(7) Uani d . 1.00 C
C8 0.72580(10) 0.8401(3) 0.35040(10) 0.0533(8) Uani d . 1.00 C
C9 0.67310(10) 0.9195(3) 0.2972(2) 0.0527(8) Uani d . 1.00 C
C10 0.61640(10) 0.8798(3) 0.27740(10) 0.0476(7) Uani d . 1.00 C
C11 0.66537(9) 0.6920(2) 0.36530(10) 0.0354(6) Uani d . 1.00 C
C12 0.66260(10) 0.5783(2) 0.40550(10) 0.0373(6) Uani d . 1.00 C
C13 0.42210(10) 0.4100(3) 0.26330(10) 0.0416(7) Uani d . 1.00 C
C14 0.37590(10) 0.4567(2) 0.26980(10) 0.0383(6) Uani d . 1.00 C
C15 0.38920(10) 0.5706(3) 0.31850(10) 0.0510(8) Uani d . 1.00 C
C16 0.3461(2) 0.6170(3) 0.3233(2) 0.0720(10) Uani d . 1.00 C
C17 0.2875(2) 0.5526(3) 0.2765(2) 0.0810(10) Uani d . 1.00 C
C18 0.27250(10) 0.4398(3) 0.2283(2) 0.0710(10) Uani d . 1.00 C
C19 0.31720(10) 0.3880(3) 0.2256(2) 0.0488(7) Uani d . 1.00 C
C20 0.54140(10) 0.9397(3) 0.38400(10) 0.0422(7) Uani d . 1.00 C
C21 0.55840(10) 0.9107(2) 0.46080(10) 0.0385(6) Uani d . 1.00 C
C22 0.55950(10) 0.7713(3) 0.4830(2) 0.0556(8) Uani d . 1.00 C
C23 0.5744(2) 0.7431(4) 0.5532(2) 0.0790(10) Uani d . 1.00 C
C24 0.5874(2) 0.8549(4) 0.6014(2) 0.0790(10) Uani d . 1.00 C
C25 0.58680(10) 0.9927(4) 0.58190(10) 0.0679(9) Uani d . 1.00 C
C26 0.57310(10) 1.0221(3) 0.51160(10) 0.0502(7) Uani d . 1.00 C
H(1) 0.5654 0.4319 0.4118 0.059 Uiso c R 1.00 H
H(2) 0.6567 0.3067 0.5192 0.068 Uiso c R 1.00 H
H(3) 0.7533 0.3447 0.5503 0.059 Uiso c R 1.00 H
H(4) 0.8147 0.4804 0.5263 0.063 Uiso c R 1.00 H
H(5) 0.8192 0.6614 0.4618 0.068 Uiso c R 1.00 H
H(6) 0.7654 0.8640 0.3632 0.066 Uiso c R 1.00 H
H(7) 0.6743 1.0033 0.2724 0.065 Uiso c R 1.00 H
H(8) 0.5784 0.9380 0.2386 0.056 Uiso c R 1.00 H
H(9) 0.4304 0.6190 0.3501 0.067 Uiso c R 1.00 H
H(10) 0.3569 0.6946 0.3595 0.107 Uiso c R 1.00 H
H(11) 0.2561 0.5887 0.2782 0.124 Uiso c R 1.00 H
H(12) 0.2305 0.3947 0.1959 0.093 Uiso c R 1.00 H
H(13) 0.5490 0.6922 0.4476 0.066 Uiso c R 1.00 H
H(14) 0.5769 0.6443 0.5697 0.098 Uiso c R 1.00 H
H(15) 0.5967 0.8354 0.6506 0.096 Uiso c R 1.00 H
H(16) 0.5956 1.0715 0.6165 0.082 Uiso c R 1.00 H
H(17) 0.3374 0.2498 0.1839 0.075 Uiso d R 1.00 H
H(18) 0.5642 1.1670 0.4459 0.103 Uiso d R 1.00 H

loop_
_atom_site_aniso_label
_atom_site_aniso_U_11
_atom_site_aniso_U_22
_atom_site_aniso_U_33
_atom_site_aniso_U_12
_atom_site_aniso_U_13
_atom_site_aniso_U_23
Sm1 0.02849(9) 0.03119(9) 0.03276(9) 0.0000 0.02195(7) 0.0000
Na1 0.0547(8) 0.0462(8) 0.0505(7) 0.0000 0.0386(7) 0.0000
O1 0.0399(9) 0.0690(10) 0.0580(10) 0.0005(9) 0.0337(8) 0.0146(9)
O2 0.0750(10) 0.0470(10) 0.0780(10) 0.0065(9) 0.0600(10) -0.0003(9)
O3 0.0610(10) 0.0520(10) 0.0760(10) -0.0190(10) 0.0410(10) -0.0200(10)
O4 0.0500(10) 0.0660(10) 0.0473(9) -0.0045(9) 0.0320(8) -0.0193(9)
O5 0.0880(10) 0.0530(10) 0.0560(10) -0.0040(10) 0.0500(10) 0.0060(9)
O6 0.126(2) 0.0470(10) 0.0830(10) -0.0270(10) 0.0800(10) -0.0200(10)
N1 0.0370(10) 0.0370(10) 0.0390(10) -0.0005(8) 0.0251(9) 0.0027(8)
N2 0.0350(10) 0.0370(10) 0.0400(10) -0.0014(8) 0.0252(9) 0.0013(9)
C1 0.0500(10) 0.0490(10) 0.0490(10) -0.0030(10) 0.0320(10) 0.0060(10)
C2 0.063(2) 0.056(2) 0.050(2) -0.0010(10) 0.0300(10) 0.0160(10)
C3 0.049(2) 0.054(2) 0.0440(10) 0.0100(10) 0.0190(10) 0.0120(10)
C4 0.0420(10) 0.0440(10) 0.0430(10) 0.0040(10) 0.0220(10) 0.0010(10)
C5 0.0320(10) 0.065(2) 0.059(2) 0.0100(10) 0.0190(10) 0.0080(10)
C6 0.0330(10) 0.069(2) 0.068(2) 0.0000(10) 0.0290(10) 0.0000(10)
C7 0.0340(10) 0.0490(10) 0.0500(10) -0.0060(10) 0.0270(10) -0.0080(10)
C8 0.0430(10) 0.061(2) 0.062(2) -0.0140(10) 0.0370(10) -0.0060(10)
C9 0.053(2) 0.051(2) 0.058(2) -0.0120(10) 0.0390(10) 0.0020(10)
C10 0.0430(10) 0.0440(10) 0.0520(10) -0.0020(10) 0.0300(10) 0.0050(10)
C11 0.0310(10) 0.0350(10) 0.0360(10) -0.0013(9) 0.0210(10) -0.0054(9)
C12 0.0330(10) 0.0360(10) 0.0350(10) 0.0002(9) 0.0200(10) -0.0027(9)
C13 0.0400(10) 0.0460(10) 0.0420(10) 0.0020(10) 0.0290(10) 0.0120(10)
C14 0.0410(10) 0.0340(10) 0.0470(10) -0.0019(9) 0.0330(10) 0.0040(10)
C15 0.065(2) 0.0420(10) 0.061(2) -0.0120(10) 0.0490(10) -0.0060(10)
C16 0.113(3) 0.047(2) 0.109(3) -0.003(2) 0.095(2) -0.005(2)
C17 0.107(3) 0.050(2) 0.154(3) 0.003(2) 0.115(3) 0.004(2)
C18 0.060(2) 0.055(2) 0.119(3) -0.0050(10) 0.069(2) 0.008(2)
C19 0.0470(10) 0.0360(10) 0.064(2) -0.0050(10) 0.0380(10) 0.0010(10)
C20 0.0320(10) 0.051(2) 0.0390(10) -0.0010(10) 0.0220(10) -0.0040(10)
C21 0.0320(10) 0.0420(10) 0.0370(10) -0.0040(10) 0.0210(10) -0.0030(10)
C22 0.058(2) 0.0500(10) 0.058(2) -0.0010(10) 0.0390(10) 0.0000(10)
C23 0.105(2) 0.062(2) 0.078(2) 0.000(2) 0.065(2) 0.018(2)
C24 0.094(2) 0.091(3) 0.053(2) -0.013(2) 0.051(2) 0.002(2)
C25 0.076(2) 0.081(2) 0.048(2) -0.023(2) 0.043(2) -0.018(2)
C26 0.0520(10) 0.052(2) 0.0470(10) -0.0150(10) 0.0330(10) -0.0100(10)

loop_
_atom_type_symbol
_atom_type_description
_atom_type_scat_dispersion_real
_atom_type_scat_dispersion_imag
_atom_type_scat_source
C C 0.003 0.002 'International Tables Vol C Tables 4.2.6.8 and 6.1.1.4'
H H 0.000 0.000 'International Tables Vol C Tables 4.2.6.8 and 6.1.1.4'
N N 0.006 0.003 'International Tables Vol C Tables 4.2.6.8 and 6.1.1.4'
O O 0.011 0.006 'International Tables Vol C Tables 4.2.6.8 and 6.1.1.4'
Sm Sm -0.164 3.442 'International Tables Vol C Tables 4.2.6.8 and 6.1.1.4'
Na Na 0.036 0.025 'International Tables Vol C Tables 4.2.6.8 and 6.1.1.4'

loop_
_geom_angle_atom_site_label_1
_geom_angle_atom_site_label_2
_geom_angle_atom_site_label_3
_geom_angle_site_symmetry_1
_geom_angle_site_symmetry_2
_geom_angle_site_symmetry_3
_geom_angle
_geom_angle_publ_flag
O1 Sm1 O1 2_655 . . 92.05(8) yes
O4 Sm1 O1 . . . 95.70(8) yes
O4 Sm1 O1 2_655 . . 149.04(6) yes
N1 Sm1 O1 . . . 73.22(6) yes
N1 Sm1 O1 2_655 . . 74.28(6) yes
N2 Sm1 O1 . . . 134.86(5) yes
N2 Sm1 O1 2_655 . . 77.69(7) yes
Sm1 O1 C13 . . . 142.5(2) yes
O4 Sm1 O1 . . 2_655 149.04(6) no
O4 Sm1 O1 2_655 . 2_655 95.70(8) no
N1 Sm1 O1 . . 2_655 74.28(6) no
N1 Sm1 O1 2_655 . 2_655 73.22(6) no
N2 Sm1 O1 . . 2_655 77.69(7) no
N2 Sm1 O1 2_655 . 2_655 134.86(5) no
Sm1 O1 C13 . 2_655 2_655 142.5(2) no
O4 Sm1 O4 2_655 . . 92.88(7) no
N1 Sm1 O4 . . . 79.39(6) no
N1 Sm1 O4 2_655 . . 137.70(7) no
N2 Sm1 O4 . . . 75.63(8) yes
N2 Sm1 O4 2_655 . . 76.09(6) yes
Sm1 O4 C20 . . . 171.1(2) yes
N1 Sm1 O4 . . 2_655 137.70(7) yes
N1 Sm1 O4 2_655 . 2_655 79.39(6) no
N2 Sm1 O4 . . 2_655 76.09(6) no
N2 Sm1 O4 2_655 . 2_655 75.63(8) no
Sm1 O4 C20 . 2_655 2_655 171.1(2) no
N1 Sm1 N1 2_655 . . 132.46(5) no
N2 Sm1 N1 . . . 61.67(7) no
N2 Sm1 N1 2_655 . . 139.49(8) no
Sm1 N1 C1 . . . 123.8(2) no
Sm1 N1 C12 . . . 118.7(2) no
N2 Sm1 N1 . . 2_655 139.49(8) no
N2 Sm1 N1 2_655 . 2_655 61.67(7) no
Sm1 N1 C1 . 2_655 2_655 123.8(2) no
Sm1 N1 C12 . 2_655 2_655 118.7(2) no
N2 Sm1 N2 2_655 . . 138.48(6) no
Sm1 N2 C10 . . . 122.40(10) no
Sm1 N2 C11 . . . 119.8(2) no
Sm1 N2 C10 . 2_655 2_655 122.40(10) no
Sm1 N2 C11 . 2_655 2_655 119.8(2) no
Na1 O2 C13 . . . 119.3(2) no
O2 Na1 O2 2_655 . . 132.90(9) no
O5 Na1 O2 1_545 . . 94.00(10) no
O5 Na1 O2 2_645 . . 108.81(8) no
Na1 O2 C13 . 2_655 2_655 119.3(2) no
O5 Na1 O2 1_545 . 2_655 108.81(8) no
O5 Na1 O2 2_645 . 2_655 94.00(10) no
O5 Na1 O5 2_645 . 1_545 121.27(9) no
Na1 O5 C20 . 1_545 1_545 136.0(2) no
Na1 O5 C20 . 2_645 2_645 136.0(2) no
O1 C13 O2 . . . 123.1(3) no
O1 C13 C14 . . . 117.7(2) no
O2 C13 C14 . . . 119.2(3) no
O3 C19 C14 . . . 122.1(3) no
O3 C19 C18 . . . 118.5(2) no
O4 C20 O5 . . . 123.9(3) no
O4 C20 C21 . . . 117.2(2) no
C20 O5 Na1 . . 1_565 136.0(2) no
O5 Na1 O2 . 1_565 1_565 94.00(10) no
O5 Na1 O2 . 1_565 2_665 108.81(8) no
O5 Na1 O5 . 1_565 2_655 121.27(9) no
O5 C20 C21 . . . 118.9(2) no
O6 C26 C21 . . . 121.8(3) no
O6 C26 C25 . . . 118.1(3) no
C12 N1 C1 . . . 116.8(2) no
N1 C1 C2 . . . 124.4(3) no
N1 C12 C11 . . . 118.3(2) no
N1 C12 C4 . . . 122.6(3) no
C11 N2 C10 . . . 117.2(2) no
N2 C10 C9 . . . 123.6(2) no
N2 C11 C12 . . . 118.4(2) no
N2 C11 C7 . . . 122.5(2) no
C1 C2 C3 . . . 118.5(3) no
C2 C3 C4 . . . 119.9(2) no
C3 C4 C12 . . . 117.7(3) no
C3 C4 C5 . . . 122.4(2) no
C12 C4 C5 . . . 119.8(3) no
C4 C5 C6 . . . 121.1(2) no
C4 C12 C11 . . . 119.1(3) no
C5 C6 C7 . . . 121.1(3) no
C6 C7 C11 . . . 119.7(3) no
C6 C7 C8 . . . 122.6(3) no
C11 C7 C8 . . . 117.7(2) no
C7 C8 C9 . . . 119.7(3) no
C7 C11 C12 . . . 119.1(2) no
C8 C9 C10 . . . 119.1(3) no
C13 C14 C15 . . . 121.2(2) no
C13 C14 C19 . . . 120.2(2) no
C19 C14 C15 . . . 118.6(3) no
C14 C15 C16 . . . 121.6(3) no
C14 C19 C18 . . . 119.4(3) no
C15 C16 C17 . . . 119.1(4) no
C16 C17 C18 . . . 121.2(5) no
C17 C18 C19 . . . 120.0(3) no
C20 C21 C22 . . . 120.4(3) no
C20 C21 C26 . . . 121.2(2) no
C26 C21 C22 . . . 118.4(3) no
C21 C22 C23 . . . 121.1(3) no
C21 C26 C25 . . . 120.1(3) no
C22 C23 C24 . . . 119.4(3) no
C23 C24 C25 . . . 121.4(4) no
C24 C25 C26 . . . 119.6(3) no
H(17) O3 C19 . . . 109.5597 no
H(18) O6 C26 . . . 111.0010 no
N1 C1 H(1) . . . 117.4796 no
N2 C10 H(8) . . . 117.8832 no
H(1) C1 C2 . . . 118.0856 no
C1 C2 H(2) . . . 120.6900 no
H(2) C2 C3 . . . 120.8132 no
C2 C3 H(3) . . . 120.4447 no
H(3) C3 C4 . . . 119.6707 no
C4 C5 H(4) . . . 119.3456 no
H(4) C5 C6 . . . 119.5366 no
C5 C6 H(5) . . . 119.6640 no
H(5) C6 C7 . . . 119.2290 no
C7 C8 H(6) . . . 120.0951 no
H(6) C8 C9 . . . 120.1908 no
C8 C9 H(7) . . . 120.2810 no
C9 C10 H(8) . . . 118.5311 no
H(7) C9 C10 . . . 120.5726 no
C14 C15 H(9) . . . 119.1220 no
H(9) C15 C16 . . . 119.2397 no
C15 C16 H(10) . . . 120.6795 no
H(10) C16 C17 . . . 120.2617 no
C16 C17 H(11) . . . 118.9731 no
C17 C18 H(12) . . . 119.8621 no
H(11) C18 C18 . . . 119.7792 no
H(12) C18 C19 . . . 120.1727 no
C21 C22 H(13) . . . 119.0956 no
H(13) C22 C23 . . . 119.8051 no
C22 C23 H(14) . . . 120.7796 no
H(14) C23 C24 . . . 119.8516 no
C23 C24 H(15) . . . 119.5326 no
C24 C25 H(16) . . . 120.4757 no
H(15) C24 C25 . . . 119.0881 no
H(16) C25 C26 . . . 119.8892 no

loop_
_geom_bond_atom_site_label_1
_geom_bond_atom_site_label_2
_geom_bond_site_symmetry_2
_geom_bond_distance
_geom_bond_publ_flag
Sm1 O1 . 2.318(2) yes
Sm1 O1 2_655 2.318(2) no
Sm1 O4 . 2.270(2) yes
Sm1 O4 2_655 2.270(2) no
Sm1 N1 . 2.6810(10) yes
Sm1 N1 2_655 2.6810(10) no
Sm1 N2 . 2.652(2) yes
Sm1 N2 2_655 2.652(2) yes
Na1 O2 . 2.383(3) yes
Na1 O2 2_655 2.383(3) no
Na1 O5 1_545 2.348(2) yes
Na1 O5 2_645 2.348(2) no
O1 C13 . 1.272(3) no
O2 C13 . 1.250(3) no
O3 C19 . 1.341(4) no
O4 C20 . 1.255(3) no
O5 Na1 1_565 2.348(2) no
O5 C20 . 1.250(3) no
O6 C26 . 1.343(3) no
N1 C1 . 1.327(4) no
N1 C12 . 1.364(4) no
N2 C10 . 1.326(4) no
N2 C11 . 1.361(2) no
C1 C2 . 1.391(3) no
C2 C3 . 1.360(6) no
C3 C4 . 1.396(5) no
C4 C5 . 1.431(5) no
C4 C12 . 1.406(3) no
C5 C6 . 1.331(5) no
C6 C7 . 1.429(3) no
C7 C8 . 1.399(5) no
C7 C11 . 1.411(4) no
C8 C9 . 1.350(3) no
C9 C10 . 1.402(5) no
C11 C12 . 1.439(4) no
C13 C14 . 1.488(5) no
C14 C15 . 1.391(4) no
C14 C19 . 1.395(3) no
C15 C16 . 1.374(7) no
C16 C17 . 1.373(5) no
C17 C18 . 1.366(5) no
C18 C19 . 1.404(6) no
C20 C21 . 1.493(4) no
C21 C22 . 1.389(4) no
C21 C26 . 1.394(4) no
C22 C23 . 1.376(6) no
C23 C24 . 1.374(6) no
C24 C25 . 1.357(5) no
C25 C26 . 1.396(5) no
O3 H(17) . 0.9782 no
O6 H(18) . 0.9527 no
C1 H(1) . 0.9800 no
C2 H(2) . 0.9800 no
C3 H(3) . 0.9800 no
C5 H(4) . 0.9800 no
C6 H(5) . 0.9800 no
C8 H(6) . 0.9800 no
C9 H(7) . 0.9800 no
C10 H(8) . 0.9800 no
C15 H(9) . 0.9800 no
C16 H(10) . 0.9800 no
C17 H(11) . 0.9800 no
C18 H(12) . 0.9800 no
C22 H(13) . 0.9800 no
C23 H(14) . 0.9800 no
C24 H(15) . 0.9800 no
C25 H(16) . 0.9800 no

loop_
_geom_hbond_atom_site_label_D
_geom_hbond_atom_site_label_H
_geom_hbond_atom_site_label_A
_geom_hbond_distance_DH
_geom_hbond_distance_HA
_geom_hbond_distance_DA
_geom_hbond_angle_DHA
_geom_hbond_publ_flag
O3 H17 O2 0.978 1.712 2.566(4) 144 yes
O6 H18 O5 0.953 1.739 2.560(4) 142 yes
